data_3000522
loop_
_publ_author_name
'Morgan Redington'

_journal_name_full 'To be published in Chemistry of Materials'
_chemical_formula_sum 'Ca H19 Li2'
_space_group_name_Hall 'P 1'
_space_group_name_H-M_alt 'P 1'
_cell_angle_alpha 75.2483236395
_cell_angle_beta 89.8770337511
_cell_angle_gamma 88.8350617356
_cell_length_a 3.9604020260
_cell_length_b 5.0028828882
_cell_length_c 5.1492912723
_cell_volume 98.641
_cod_database_code 3000522
_cod_hold_until_date 2024-11-17
_cod_depositor_requested_release_date 2024-11-17

loop_
_atom_site_label
_atom_site_fract_x
_atom_site_fract_y
_atom_site_fract_z
? ? ? ?
